data_4003880
loop_
_publ_author_name
'Chen, Bin'
'Huang, You-Ren'
'Song, Kai-Yue'
'Lin, Xiang-Ling'
'Li, Hao-Hong'
'Chen, Zhi-Rong'

_publ_section_title
;
 Molecular Nonvolatile Memory Based on [\a-GeW12O40]4--/Metalloviologen
 Hybrids Can Work at High Temperature Monitored by Chromism
;
_journal_issue 6
_journal_name_full 'Chemistry of Materials'
_journal_page_first 2178
_journal_page_last 2186
_journal_paper_doi 10.1021/acs.chemmater.1c00090
_journal_volume 33
_journal_year 2021
_chemical_formula_moiety 'C40 H44 Co2 N8 O14, Ge O40 W12, O, [+ solvents]'
_chemical_formula_sum 'C40 H44 Co2 Ge N8 O55 W12'
_chemical_formula_weight 3913.48
_space_group_crystal_system triclinic
_space_group_IT_number 1
_space_group_name_Hall 'P 1'
_space_group_name_H-M_alt 'P 1'
_atom_sites_solution_hydrogens mixed
_atom_sites_solution_primary dual
_audit_creation_date 2020-12-07
_audit_creation_method
;
Olex2 1.3
(compiled 2020.11.12 svn.r5f609507 for OlexSys, GUI svn.r6226)
;
_cell_angle_alpha 92.367(4)
_cell_angle_beta 96.922(3)
_cell_angle_gamma 98.281(4)
_cell_formula_units_Z 1
_cell_length_a 11.8584(4)
_cell_length_b 12.0820(6)
_cell_length_c 13.0866(5)
_cell_measurement_reflns_used 10535
_cell_measurement_temperature 298
_cell_measurement_theta_max 28.1110
_cell_measurement_theta_min 2.1790
_cell_volume 1838.60(13)
_computing_cell_refinement 'CrysAlisPro 1.171.39.28b (Rigaku OD, 2015)'
_computing_data_collection 'CrysAlisPro 1.171.39.28b (Rigaku OD, 2015)'
_computing_data_reduction 'CrysAlisPro 1.171.39.28b (Rigaku OD, 2015)'
_computing_molecular_graphics 'Olex2 1.3 (Dolomanov et al., 2009)'
_computing_publication_material 'Olex2 1.3 (Dolomanov et al., 2009)'
_computing_structure_refinement 'SHELXL 2018/3 (Sheldrick, 2015)'
_computing_structure_solution 'SHELXT 2014/5 (Sheldrick, 2014)'
_diffrn_ambient_temperature 298
_diffrn_detector 'CCD plate'
_diffrn_measured_fraction_theta_full 0.997
_diffrn_measured_fraction_theta_max 0.826
_diffrn_measurement_details
;
List of Runs (angles in degrees, time in seconds):

  # Type    Start    End  Width  t~exp~   \w     \q     \k     \f   Frames
--------------------------------------------------------------------------
  1  \w     24.00  67.00   0.50    5.11    --   -9.80  14.00-180.00   86
  2  \w    -11.00  79.00   0.50    5.11    --   -9.80  55.00  60.00  180
  3  \w    -89.00 -62.00   0.50    5.11    --   -9.80  55.00-150.00   54
  4  \w    -23.00  75.00   0.50    5.11    --   -9.80  55.00-150.00  196
  5  \w    -95.00 -47.00   0.50    5.11    --   -9.80  55.00 -30.00   96
  6  \w    -46.00  65.00   0.50    5.11    --   -9.80  55.00 -30.00  222
  7  \w    -84.00 -59.00   0.50    5.11    --   -9.80  43.00 120.00   50
  8  \w     -6.00  21.00   0.50    5.11    --   -9.80  43.00 120.00   54
  9  \w     45.00  80.00   0.50    5.11    --   -9.80  43.00 120.00   70
 10  \w    -40.00 -12.00   0.50    5.11    --   -9.80  14.00-180.00   56
;
_diffrn_measurement_device 'four-circle diffractometer'
_diffrn_measurement_device_type 'XtaLAB AFC11 (RCD3): quarter-chi single'
_diffrn_measurement_method '\w scans'
_diffrn_orient_matrix_type 'CrysAlisPro convention (1999,Acta A55,543-557)'
_diffrn_orient_matrix_UB_11 -0.0045661000
_diffrn_orient_matrix_UB_12 -0.0130406000
_diffrn_orient_matrix_UB_13 -0.0538254000
_diffrn_orient_matrix_UB_21 -0.0112232000
_diffrn_orient_matrix_UB_22 -0.0579172000
_diffrn_orient_matrix_UB_23 0.0085462000
_diffrn_orient_matrix_UB_31 -0.0597282000
_diffrn_orient_matrix_UB_32 0.0027700000
_diffrn_orient_matrix_UB_33 -0.0046300000
_diffrn_radiation_monochromator graphite
_diffrn_radiation_probe x-ray
_diffrn_radiation_type 'Mo K\a'
_diffrn_radiation_wavelength 0.71073
_diffrn_reflns_av_R_equivalents 0.0338
_diffrn_reflns_av_unetI/netI 0.0602
_diffrn_reflns_Laue_measured_fraction_full 0.997
_diffrn_reflns_Laue_measured_fraction_max 0.826
_diffrn_reflns_limit_h_max 15
_diffrn_reflns_limit_h_min -14
_diffrn_reflns_limit_k_max 16
_diffrn_reflns_limit_k_min -15
_diffrn_reflns_limit_l_max 18
_diffrn_reflns_limit_l_min -17
_diffrn_reflns_number 24165
_diffrn_reflns_point_group_measured_fraction_full 0.851
_diffrn_reflns_point_group_measured_fraction_max 0.661
_diffrn_reflns_theta_full 25.242
_diffrn_reflns_theta_max 29.679
_diffrn_reflns_theta_min 2.249
_diffrn_source 'fine-focus sealed X-ray tube'
_diffrn_source_type 'Enhance (Mo) X-ray Source'
_diffrn_standards_number 0
_exptl_absorpt_coefficient_mu 19.636
_exptl_absorpt_correction_T_max 1.00000
_exptl_absorpt_correction_T_min 0.19078
_exptl_absorpt_correction_type multi-scan
_exptl_absorpt_process_details
;
CrysAlisPro 1.171.39.28b (Rigaku Oxford Diffraction, 2015)
Empirical absorption correction using spherical harmonics,
 implemented in SCALE3 ABSPACK scaling algorithm.
;
_exptl_crystal_colour 'dull light colourless'
_exptl_crystal_colour_lustre dull
_exptl_crystal_colour_modifier light
_exptl_crystal_colour_primary colourless
_exptl_crystal_density_diffrn 3.534
_exptl_crystal_description block
_exptl_crystal_F_000 1754
_exptl_crystal_size_max 0.1
_exptl_crystal_size_mid 0.1
_exptl_crystal_size_min 0.05
_refine_diff_density_max 2.947
_refine_diff_density_min -1.551
_refine_diff_density_rms 0.267
_refine_ls_abs_structure_details
;
 Refined as an inversion twin.
;
_refine_ls_abs_structure_Flack 0.301(15)
_refine_ls_extinction_method none
_refine_ls_goodness_of_fit_ref 1.005
_refine_ls_hydrogen_treatment constr
_refine_ls_matrix_type full
_refine_ls_number_parameters 1072
_refine_ls_number_reflns 13771
_refine_ls_number_restraints 274
_refine_ls_restrained_S_all 1.002
_refine_ls_R_factor_all 0.0534
_refine_ls_R_factor_gt 0.0393
_refine_ls_shift/su_max 0.000
_refine_ls_shift/su_mean 0.000
_refine_ls_structure_factor_coef Fsqd
_refine_ls_weighting_details 'w=1/[\s^2^(Fo^2^)+(0.0421P)^2^] where P=(Fo^2^+2Fc^2^)/3'
_refine_ls_weighting_scheme calc
_refine_ls_wR_factor_gt 0.0834
_refine_ls_wR_factor_ref 0.0881
_reflns_Friedel_coverage 0.600
_reflns_Friedel_fraction_full 0.705
_reflns_Friedel_fraction_max 0.495
_reflns_number_gt 11473
_reflns_number_total 13771
_reflns_threshold_expression 'I > 2\s(I)'
_cod_data_source_file cm1c00090_si_003.cif
_cod_data_source_block cojiare
_cod_depositor_comments 'Adding full bibliography for 4003879--4003880.cif.'
_cod_database_code 4003880
_shelx_shelxl_version_number 2018/3
_shelx_space_group_comment
;
The symmetry employed for this shelxl refinement is uniquely defined
by the following loop, which should always be used as a source of
symmetry information in preference to the above space-group names.
They are only intended as comments.
;
_shelx_estimated_absorpt_t_max 0.440
_shelx_estimated_absorpt_t_min 0.244
_reflns_odcompleteness_completeness 99.85
_reflns_odcompleteness_iscentric 1
_reflns_odcompleteness_theta 26.32
_olex2_refinement_description
;
1. Twinned data refinement
 Scales: 0.699(15)
 0.301(15)
2. Fixed Uiso
 At 1.2 times of:
  All C(H) groups
 At 1.5 times of:
  All O(H,H) groups
3. Restrained distances
 Co1-H01C \\sim Co1-H01D
 with sigma of 0.02
4. Uiso/Uaniso restraints and constraints
Uanis(C02O) \\sim Ueq: with sigma of 0.001 and sigma for terminal atoms of 0.002
Uanis(C00V) \\sim Ueq: with sigma of 0.001 and sigma for terminal atoms of 0.002
Uanis(O00J) \\sim Ueq: with sigma of 0.001 and sigma for terminal atoms of 0.002
Uanis(O01Y) \\sim Ueq: with sigma of 0.001 and sigma for terminal atoms of 0.002
Uanis(C02F) \\sim Ueq: with sigma of 0.001 and sigma for terminal atoms of 0.002
Uanis(O02Z) \\sim Ueq: with sigma of 0.001 and sigma for terminal atoms of 0.002
Uanis(W001) \\sim Ueq: with sigma of 0.001 and sigma for terminal atoms of 0.002
Uanis(C028) \\sim Ueq: with sigma of 0.01 and sigma for terminal atoms of 0.02
Uanis(C36) \\sim Ueq: with sigma of 0.01 and sigma for terminal atoms of 0.02
Uanis(C025) \\sim Ueq: with sigma of 0.01 and sigma for terminal atoms of 0.02
Uanis(C02P) \\sim Ueq: with sigma of 0.01 and sigma for terminal atoms of 0.02
Uanis(O026) \\sim Ueq: with sigma of 0.01 and sigma for terminal atoms of 0.02
Uanis(N01V) \\sim Ueq: with sigma of 0.01 and sigma for terminal atoms of 0.02
Uanis(C01O) \\sim Ueq: with sigma of 0.01 and sigma for terminal atoms of 0.02
5. Rigid body (RIGU) restrains
 N01F, C01O, C01T, C02P, C02Q, C02W, C02X, C0AA, C37, C38, C020, N017
 with sigma for 1-2 distances of 0.01 and sigma for 1-3 distances of 0.01
 O00J, N015, C01E, C02C, C02I, C02N, C02S, C02T, C28, C31, N01V, C02F, C02K
 with sigma for 1-2 distances of 0.01 and sigma for 1-3 distances of 0.01
 H01I, C028, C36
 with sigma for 1-2 distances of 0.01 and sigma for 1-3 distances of 0.01
6.a Free rotating group:
 O014(H01C,H01D)
6.b Rotating group:
 O00M(H00A,H00B), O013(H01A,H01B), O01I(H01E,H01F), O01K(H01G,H01H), O01R(H01I,
 H01J)
6.c Aromatic/amide H refined with riding coordinates:
 C00V(H00V), C01O(H01O), C01T(H01T), C01W(H01W), C01Z(H01Z), C020(H020),
 C023(H023), C024(H024), C025(H025), C028(H028), C02B(H02B), C02C(H02C),
 C02F(H02F), C02I(H02I), C02K(H02K), C02L(H02L), C02N(H02N), C02P(H02P),
 C02Q(H02Q), C02T(H02T), C02W(H02W), C28(H28), C02X(H02X), C02Y(H02Y), C31(H31),
  C36(H36), C37(H37), C39(H39), C40(H40), C41(H41), C43(H43), C46(H46)
;
_olex2_submission_special_instructions 'No special instructions were received'
_oxdiff_exptl_absorpt_empirical_details
;
Empirical correction (ABSPACK) includes:
- Absorption correction using spherical harmonics
- Frame scaling
;
_oxdiff_exptl_absorpt_empirical_full_max 2.977
_oxdiff_exptl_absorpt_empirical_full_min 0.569

loop_
_space_group_symop_operation_xyz
'x, y, z'

loop_
_atom_site_label
_atom_site_type_symbol
_atom_site_fract_x
_atom_site_fract_y
_atom_site_fract_z
_atom_site_U_iso_or_equiv
_atom_site_adp_type
_atom_site_occupancy
_atom_site_site_symmetry_order
_atom_site_calc_flag
_atom_site_refinement_flags_posn
_atom_site_refinement_flags_adp
_atom_site_refinement_flags_occupancy
_atom_site_disorder_assembly
_atom_site_disorder_group
Co1 Co -0.2880(3) 0.0461(3) 0.4024(3) 0.0251(5) Uani 1 1 d D . . . .
Co00 Co 0.2107(3) 1.0475(3) 0.3989(3) 0.0219(4) Uani 1 1 d . . . . .
O00J O -0.0838(14) 1.0613(14) 1.1841(12) 0.035(4) Uani 1 1 d . U . . .
O00M O -0.3208(16) 0.1368(17) 0.5314(13) 0.049(5) Uani 1 1 d . . . . .
H00A H -0.383767 0.105677 0.553350 0.073 Uiso 1 1 d R U . . .
H00B H -0.268213 0.133875 0.583600 0.073 Uiso 1 1 d R U . . .
O00Y O -0.1155(12) 0.1241(12) 0.4180(13) 0.030(4) Uani 1 1 d . . . . .
O010 O 0.2143(14) 0.9060(12) 0.4949(10) 0.029(4) Uani 1 1 d . . . . .
O013 O -0.2368(18) -0.0765(16) 0.4902(16) 0.054(5) Uani 1 1 d . . . . .
H01A H -0.244234 -0.061737 0.553963 0.081 Uiso 1 1 d R U . . .
H01B H -0.163861 -0.076315 0.490965 0.081 Uiso 1 1 d R U . . .
O014 O -0.338(2) 0.1726(17) 0.3096(14) 0.057(6) Uani 1 1 d G . . . .
H01C H -0.388581 0.214262 0.319161 0.085 Uiso 1 1 d DG U . . .
H01D H -0.323227 0.184209 0.248805 0.085 Uiso 1 1 d DG U . . .
O01B O 0.2053(14) 1.1880(12) 0.3043(12) 0.034(4) Uani 1 1 d . . . . .
O01I O 0.3822(13) 1.1028(14) 0.4392(11) 0.032(4) Uani 1 1 d . . . . .
H01E H 0.400971 1.121594 0.508519 0.048 Uiso 1 1 d R U . . .
H01F H 0.428264 1.048678 0.430958 0.048 Uiso 1 1 d R U . . .
O01J O 0.5411(15) 1.9755(12) 0.3870(14) 0.037(4) Uani 1 1 d . . . . .
O01K O 0.0355(13) 0.9948(13) 0.3530(13) 0.032(4) Uani 1 1 d . . . . .
H01G H 0.014178 1.020838 0.294198 0.048 Uiso 1 1 d R U . . .
H01H H -0.004966 1.024364 0.394723 0.048 Uiso 1 1 d R U . . .
O01M O 0.4974(15) 1.0393(15) -0.3862(12) 0.041(4) Uani 1 1 d . . . . .
O01R O -0.2572(17) -0.0448(16) 0.2723(14) 0.049(5) Uani 1 1 d . . . . .
H01I H -0.298921 -0.117700 0.260496 0.074 Uiso 1 1 d R U . . .
H01J H -0.183351 -0.063406 0.278118 0.074 Uiso 1 1 d R U . . .
O01Y O 0.1735(14) 1.1509(14) 0.5191(12) 0.036(4) Uani 1 1 d . U . . .
O026 O 0.2443(15) 0.9479(13) 0.2814(12) 0.038(4) Uani 1 1 d . U . . .
N015 N -0.0478(16) 1.0698(15) 1.0899(14) 0.027(4) Uani 1 1 d . . . . .
N017 N 0.1659(17) 0.7993(16) 0.4772(14) 0.028(4) Uani 1 1 d . . . . .
N01F N -0.0779(15) 0.2284(16) 0.4254(15) 0.026(4) Uani 1 1 d . . . . .
N01V N 0.1394(16) 1.1276(15) 0.6085(13) 0.026(4) Uani 1 1 d . U . . .
N021 N 0.4680(18) 1.0268(15) -0.2947(13) 0.030(4) Uani 1 1 d . . . . .
N027 N 0.4993(19) 1.864(2) 0.3780(17) 0.044(6) Uani 1 1 d . . . . .
N029 N 0.2782(15) 0.9650(17) 0.1901(14) 0.030(4) Uani 1 1 d . . . . .
N02G N 0.2522(15) 1.2933(15) 0.3195(14) 0.026(4) Uani 1 1 d . . . . .
C00V C 0.5459(19) 1.0588(18) -0.2077(16) 0.025(5) Uani 1 1 d . U . . .
H00V H 0.621676 1.087773 -0.213747 0.029 Uiso 1 1 calc R U . . .
C01E C 0.023(2) 1.090(2) 0.8991(17) 0.029(5) Uani 1 1 d . . . . .
C01O C 0.126(2) 0.6206(19) 0.5483(17) 0.033(5) Uani 1 1 d . U . . .
H01O H 0.132873 0.576436 0.604527 0.040 Uiso 1 1 calc R U . . .
C01Q C 0.402(2) 1.6429(17) 0.3577(16) 0.025(5) Uani 1 1 d . . . . .
C01T C 0.000(2) 0.392(2) 0.5293(16) 0.031(5) Uani 1 1 d . . . . .
H01T H 0.020380 0.425881 0.595196 0.037 Uiso 1 1 calc R U . . .
C01W C 0.5090(19) 1.0470(19) -0.1091(17) 0.026(5) Uani 1 1 d . . . . .
H01W H 0.559824 1.068568 -0.049430 0.032 Uiso 1 1 calc R U . . .
C01Z C 0.467(2) 1.8116(18) 0.2848(17) 0.025(5) Uani 1 1 d . . . . .
H01Z H 0.476614 1.851634 0.226371 0.030 Uiso 1 1 calc R U . . .
C020 C 0.118(3) 0.755(2) 0.3882(18) 0.049(8) Uani 1 1 d . . . . .
H020 H 0.117879 0.799280 0.331741 0.059 Uiso 1 1 calc R U . . .
C023 C 0.321(2) 0.971(2) -0.1914(18) 0.033(6) Uani 1 1 d . . . . .
H023 H 0.245747 0.940467 -0.185709 0.040 Uiso 1 1 calc R U . . .
C024 C 0.480(2) 1.807(2) 0.4636(18) 0.034(6) Uani 1 1 d . . . . .
H024 H 0.496748 1.844913 0.528183 0.041 Uiso 1 1 calc R U . . .
C025 C 0.400(2) 1.0656(19) 0.0830(18) 0.031(5) Uani 1 1 d . U . . .
H025 H 0.457457 1.125038 0.075227 0.037 Uiso 1 1 calc R U . . .
C028 C 0.276(2) 0.902(2) 0.0160(17) 0.029(5) Uani 1 1 d . U . . .
H028 H 0.246435 0.848500 -0.037369 0.035 Uiso 1 1 calc R U . . .
C02B C 0.438(2) 1.695(2) 0.456(2) 0.050(8) Uani 1 1 d . . . . .
H02B H 0.432373 1.654562 0.514902 0.060 Uiso 1 1 calc R U . . .
C02C C -0.1229(19) 1.0374(18) 1.0067(16) 0.023(4) Uani 1 1 d . . . . .
H02C H -0.199490 1.011970 1.012760 0.028 Uiso 1 1 calc R U . . .
C02D C 0.349(2) 1.515(2) 0.3468(18) 0.032(6) Uani 1 1 d . . . . .
C02F C 0.0621(18) 1.0421(18) 0.6197(16) 0.023(4) Uani 1 1 d . U . . .
H02F H 0.032486 0.991086 0.564534 0.028 Uiso 1 1 calc R U . . .
C02I C -0.086(2) 1.0422(19) 0.9125(17) 0.027(5) Uani 1 1 d . . . . .
H02I H -0.136095 1.011656 0.854970 0.032 Uiso 1 1 calc R U . . .
C02K C 0.180(2) 1.199(2) 0.687(2) 0.047(7) Uani 1 1 d . . . . .
H02K H 0.234926 1.259291 0.675018 0.056 Uiso 1 1 calc R U . . .
C02L C 0.317(3) 1.464(2) 0.2474(19) 0.057(9) Uani 1 1 d . . . . .
H02L H 0.328499 1.502437 0.188796 0.068 Uiso 1 1 calc R U . . .
C02N C 0.056(2) 1.112(2) 1.0861(19) 0.033(6) Uani 1 1 d . . . . .
H02N H 0.104615 1.133542 1.146932 0.040 Uiso 1 1 calc R U . . .
C02O C 0.3564(18) 0.9887(18) -0.0025(15) 0.021(4) Uani 1 1 d . U . . .
C02P C 0.176(2) 0.737(2) 0.5622(19) 0.040(6) Uani 1 1 d . U . . .
H02P H 0.213666 0.767847 0.625583 0.048 Uiso 1 1 calc R U . . .
C02Q C 0.068(2) 0.645(2) 0.373(2) 0.042(6) Uani 1 1 d . . . . .
H02Q H 0.032612 0.617194 0.308037 0.050 Uiso 1 1 calc R U . . .
C02R C 0.3942(18) 1.0022(19) -0.1034(16) 0.022(5) Uani 1 1 d . . . . .
C02S C 0.065(2) 1.101(2) 0.7970(18) 0.037(6) Uani 1 1 d . . . . .
C02T C 0.151(2) 1.194(3) 0.780(2) 0.049(7) Uani 1 1 d . . . . .
H02T H 0.183447 1.247304 0.832418 0.059 Uiso 1 1 calc R U . . .
C02W C -0.010(2) 0.3938(19) 0.3488(17) 0.035(6) Uani 1 1 d . . . . .
H02W H 0.004501 0.427488 0.288060 0.042 Uiso 1 1 calc R U . . .
C28 C 0.097(2) 1.128(2) 0.9920(18) 0.039(6) Uani 1 1 d . . . . .
H28 H 0.171416 1.162412 0.989551 0.047 Uiso 1 1 calc R U . . .
C02X C -0.048(2) 0.287(2) 0.5212(18) 0.037(6) Uani 1 1 d . . . . .
H02X H -0.061737 0.250290 0.580618 0.044 Uiso 1 1 calc R U . . .
C02Y C 0.336(2) 1.4546(18) 0.4263(16) 0.030(5) Uani 1 1 d . . . . .
H02Y H 0.358799 1.486781 0.492688 0.036 Uiso 1 1 calc R U . . .
C0AA C 0.0677(19) 0.571(2) 0.4567(16) 0.025(5) Uani 1 1 d . . . . .
C31 C 0.0245(19) 1.0288(19) 0.7168(16) 0.026(5) Uani 1 1 d . . . . .
H31 H -0.030140 0.967735 0.725562 0.031 Uiso 1 1 calc R U . . .
C36 C 0.234(2) 0.889(2) 0.1125(16) 0.030(5) Uani 1 1 d . U . . .
H36 H 0.178095 0.829868 0.121938 0.036 Uiso 1 1 calc R U . . .
C37 C -0.060(2) 0.289(2) 0.3424(19) 0.040(6) Uani 1 1 d . . . . .
H37 H -0.085453 0.253936 0.277166 0.048 Uiso 1 1 calc R U . . .
C38 C 0.0235(19) 0.4579(19) 0.4432(17) 0.026(4) Uani 1 1 d . . . . .
C39 C 0.420(2) 1.698(2) 0.2731(19) 0.039(6) Uani 1 1 d . . . . .
H39 H 0.402131 1.661748 0.207887 0.047 Uiso 1 1 calc R U . . .
C40 C 0.361(2) 1.054(2) 0.1761(18) 0.036(6) Uani 1 1 d . . . . .
H40 H 0.390105 1.106388 0.230513 0.043 Uiso 1 1 calc R U . . .
C41 C 0.353(2) 0.981(2) -0.287(2) 0.040(7) Uani 1 1 d . . . . .
H41 H 0.301157 0.958840 -0.345743 0.048 Uiso 1 1 calc R U . . .
C43 C 0.286(2) 1.341(2) 0.4123(18) 0.041(6) Uani 1 1 d . . . . .
H43 H 0.278075 1.298829 0.469547 0.049 Uiso 1 1 calc R U . . .
C46 C 0.269(2) 1.357(2) 0.2404(17) 0.047(7) Uani 1 1 d . . . . .
H46 H 0.244673 1.323835 0.174566 0.056 Uiso 1 1 calc R U . . .
W001 W 0.77197(8) 0.54899(8) 0.63963(6) 0.0253(2) Uani 1 1 d . U . . .
W002 W 0.80452(8) 0.30513(8) 0.79348(7) 0.0267(2) Uani 1 1 d . . . . .
W003 W 0.96146(8) 0.70009(8) 0.82788(7) 0.0298(2) Uani 1 1 d . . . . .
W004 W 0.70128(9) 0.78101(8) 0.75424(7) 0.0304(2) Uani 1 1 d . . . . .
W005 W 0.51688(8) 0.37372(8) 0.70929(7) 0.0278(2) Uani 1 1 d . . . . .
W006 W 0.89067(8) 0.71462(8) 1.09358(7) 0.0263(2) Uani 1 1 d . . . . .
W007 W 0.97869(8) 0.45914(9) 0.98885(7) 0.0325(2) Uani 1 1 d . . . . .
W008 W 0.73176(8) 0.30040(8) 1.03606(7) 0.0289(2) Uani 1 1 d . . . . .
W009 W 0.65346(8) 0.55166(8) 1.15836(6) 0.0251(2) Uani 1 1 d . . . . .
W00A W 0.45069(8) 0.38727(8) 0.95422(8) 0.0313(2) Uani 1 1 d . . . . .
W00B W 0.62397(8) 0.77818(8) 1.01692(7) 0.0273(2) Uani 1 1 d . . . . .
W00C W 0.43407(8) 0.61047(9) 0.80625(7) 0.0329(2) Uani 1 1 d . . . . .
Ge00 Ge 0.7097(2) 0.5432(2) 0.89787(19) 0.0145(3) Uani 1 1 d . . . . .
O1 O 0.5767(16) 0.8956(14) 1.0570(15) 0.040(4) Uani 1 1 d . . . . .
O00G O 0.9919(13) 0.5660(14) 0.8851(11) 0.042(4) Uani 1 1 d . . . . .
O16 O 0.4453(15) 0.2890(16) 0.6061(12) 0.047(5) Uani 1 1 d . . . . .
O00H O 0.6251(13) 0.4720(14) 0.6440(11) 0.037(4) Uani 1 1 d . . . . .
O00I O 0.9452(14) 0.5705(14) 1.0732(11) 0.043(4) Uani 1 1 d . . . . .
O00K O 0.9304(13) 0.7474(12) 0.9620(10) 0.031(3) Uani 1 1 d . . . . .
O19 O 0.9979(16) 0.7910(17) 1.1758(12) 0.052(5) Uani 1 1 d . . . . .
O00L O 0.8250(13) 0.4209(14) 0.7048(11) 0.039(4) Uani 1 1 d . . . . .
O00N O 0.5176(13) 0.4805(13) 1.0653(11) 0.039(4) Uani 1 1 d . . . . .
O00O O 0.4995(14) 0.6941(14) 0.9319(11) 0.046(4) Uani 1 1 d . . . . .
O00P O 0.6876(13) 0.8165(13) 0.8903(10) 0.037(4) Uani 1 1 d . . . . .
O00Q O 0.7164(13) 0.4240(12) 1.1253(10) 0.034(4) Uani 1 1 d . . . . .
O24 O 0.7857(11) 0.4326(12) 0.9205(9) 0.031(3) Uani 1 1 d . . . . .
O00R O 0.6420(12) 0.3011(12) 0.7526(11) 0.034(4) Uani 1 1 d . . . . .
O25 O 0.3186(16) 0.6713(18) 0.7662(13) 0.050(5) Uani 1 1 d . . . . .
O00S O 0.5950(12) 0.6915(13) 1.1329(11) 0.034(4) Uani 1 1 d . . . . .
O00T O 0.7172(11) 0.6225(10) 1.0087(8) 0.024(3) Uani 1 1 d . . . . .
O00U O 0.7207(13) 0.6876(13) 0.6292(12) 0.041(4) Uani 1 1 d . . . . .
O00W O 1.1139(14) 0.4420(16) 1.0331(14) 0.042(4) Uani 1 1 d . . . . .
O00X O 0.3705(13) 0.4996(13) 0.8951(12) 0.039(4) Uani 1 1 d . . . . .
O30 O 0.4224(13) 0.4924(13) 0.6987(11) 0.040(4) Uani 1 1 d . . . . .
O00Z O 0.7208(18) 0.1878(16) 1.1106(13) 0.049(5) Uani 1 1 d . . . . .
O011 O 0.4312(14) 0.3167(14) 0.8136(11) 0.046(4) Uani 1 1 d . . . . .
O016 O 0.5521(11) 0.6909(13) 0.7450(10) 0.034(4) Uani 1 1 d . . . . .
O018 O 0.5666(11) 0.4901(11) 0.8524(10) 0.030(3) Uani 1 1 d . . . . .
O019 O 0.8285(16) 0.1912(15) 0.7211(14) 0.044(5) Uani 1 1 d . . . . .
O01A O 0.7550(13) 0.2215(13) 0.9139(11) 0.036(4) Uani 1 1 d . . . . .
O01C O 0.7829(14) 0.8172(14) 1.0844(13) 0.046(4) Uani 1 1 d . . . . .
O01D O 0.9507(13) 0.3450(14) 0.8710(11) 0.043(4) Uani 1 1 d . . . . .
O01G O 0.8984(12) 0.3447(12) 1.0624(10) 0.034(3) Uani 1 1 d . . . . .
O01H O 0.8622(14) 0.8097(12) 0.7773(11) 0.040(4) Uani 1 1 d . . . . .
O01L O 0.8028(13) 0.6364(13) 1.1967(11) 0.038(4) Uani 1 1 d . . . . .
O01N O 0.7967(15) 0.5321(18) 0.5161(12) 0.048(5) Uani 1 1 d . . . . .
O01P O 0.6842(19) 0.8993(15) 0.6922(14) 0.048(5) Uani 1 1 d . . . . .
O01S O 0.5745(14) 0.3054(13) 0.9799(12) 0.044(4) Uani 1 1 d . . . . .
O01U O 1.0919(14) 0.7738(16) 0.8171(14) 0.044(4) Uani 1 1 d . . . . .
O022 O 0.9235(15) 0.6253(15) 0.6907(13) 0.049(4) Uani 1 1 d . . . . .
O02E O 0.3419(15) 0.3029(16) 0.9993(14) 0.049(5) Uani 1 1 d . . . . .
O02M O 0.6166(18) 0.5351(19) 1.2774(13) 0.059(6) Uani 1 1 d . . . . .
O032 O 0.7693(12) 0.6188(12) 0.8040(10) 0.033(3) Uani 1 1 d . . . . .
O02Z O 0.5881(17) 0.3451(16) 0.3979(15) 0.072(5) Uani 1 1 d . U . . .

loop_
_atom_site_aniso_label
_atom_site_aniso_U_11
_atom_site_aniso_U_22
_atom_site_aniso_U_33
_atom_site_aniso_U_23
_atom_site_aniso_U_13
_atom_site_aniso_U_12
Co1 0.0313(12) 0.0238(11) 0.0206(10) 0.0008(8) 0.0104(9) 0.0000(9)
Co00 0.0259(11) 0.0224(11) 0.0173(9) 0.0021(8) 0.0056(8) 0.0005(9)
O00J 0.037(4) 0.037(4) 0.033(4) 0.005(3) 0.006(3) 0.005(3)
O00M 0.034(10) 0.069(14) 0.036(10) -0.020(10) 0.001(8) -0.009(10)
O00Y 0.021(8) 0.015(8) 0.051(10) -0.007(7) 0.012(7) -0.007(7)
O010 0.044(10) 0.020(9) 0.020(8) 0.013(7) -0.002(7) -0.004(8)
O013 0.056(13) 0.050(12) 0.059(13) 0.013(10) 0.012(10) 0.009(10)
O014 0.092(17) 0.058(14) 0.036(11) 0.034(10) 0.031(10) 0.036(12)
O01B 0.041(10) 0.013(8) 0.041(10) -0.004(7) -0.010(8) -0.004(7)
O01I 0.029(9) 0.044(11) 0.024(8) -0.001(7) 0.003(7) 0.008(8)
O01J 0.045(10) 0.012(8) 0.053(10) -0.002(7) 0.017(8) -0.005(7)
O01K 0.026(8) 0.030(9) 0.042(9) 0.001(7) 0.005(7) 0.009(7)
O01M 0.053(10) 0.048(10) 0.026(8) 0.006(7) 0.018(7) 0.011(8)
O01R 0.049(12) 0.052(13) 0.045(11) -0.008(9) 0.027(9) -0.011(10)
O01Y 0.036(4) 0.035(4) 0.035(4) 0.0023(13) 0.0053(14) 0.0051(14)
O026 0.057(8) 0.033(8) 0.028(7) 0.002(6) 0.030(6) 0.004(6)
N015 0.029(9) 0.024(10) 0.033(9) 0.013(8) 0.014(7) 0.009(8)
N017 0.037(11) 0.027(11) 0.021(9) 0.011(7) 0.006(8) -0.001(9)
N01F 0.017(9) 0.024(11) 0.038(10) -0.011(8) 0.012(8) 0.005(8)
N01V 0.039(9) 0.021(8) 0.022(7) 0.000(6) 0.023(7) 0.002(7)
N021 0.054(12) 0.024(10) 0.007(8) 0.000(7) 0.002(8) -0.010(9)
N027 0.040(13) 0.052(15) 0.044(13) 0.014(11) 0.019(10) 0.001(11)
N029 0.022(9) 0.042(12) 0.028(10) 0.005(8) 0.008(8) 0.004(8)
N02G 0.025(10) 0.022(10) 0.028(10) 0.004(8) -0.009(8) 0.002(8)
C00V 0.025(5) 0.024(5) 0.024(5) 0.0018(14) 0.0034(14) 0.0034(15)
C01E 0.029(11) 0.033(14) 0.027(10) 0.009(10) 0.007(9) 0.003(10)
C01O 0.050(10) 0.025(9) 0.025(8) 0.009(7) 0.016(8) -0.003(8)
C01Q 0.044(14) 0.012(10) 0.015(10) -0.007(8) 0.003(9) -0.013(9)
C01T 0.048(15) 0.032(11) 0.013(10) -0.005(9) 0.007(10) 0.003(11)
C01W 0.025(11) 0.027(13) 0.021(10) -0.005(9) 0.008(9) -0.018(10)
C01Z 0.037(13) 0.017(11) 0.021(11) 0.002(9) 0.006(9) -0.001(10)
C020 0.10(2) 0.019(11) 0.024(11) 0.010(9) -0.019(12) -0.005(12)
C023 0.022(12) 0.037(14) 0.039(13) -0.018(11) 0.005(10) 0.001(11)
C024 0.046(15) 0.031(13) 0.023(11) -0.010(10) 0.007(11) 0.001(12)
C025 0.039(10) 0.019(9) 0.035(9) -0.003(8) 0.009(8) 0.002(8)
C028 0.029(9) 0.037(10) 0.019(8) -0.003(8) 0.010(7) -0.007(8)
C02B 0.036(15) 0.060(19) 0.045(15) 0.020(13) -0.008(12) -0.016(14)
C02C 0.026(10) 0.021(10) 0.025(9) 0.003(7) 0.008(7) 0.006(8)
C02D 0.045(15) 0.022(12) 0.036(13) 0.007(10) 0.018(11) 0.020(11)
C02F 0.023(4) 0.023(5) 0.023(4) 0.0013(14) 0.0029(14) 0.0035(15)
C02I 0.034(11) 0.025(12) 0.024(10) -0.002(9) 0.016(9) 0.007(10)
C02K 0.036(14) 0.051(15) 0.046(13) -0.018(11) 0.011(11) -0.021(12)
C02L 0.13(3) 0.013(11) 0.024(12) 0.002(9) -0.001(14) -0.005(14)
C02N 0.019(10) 0.051(17) 0.026(11) 0.003(11) -0.008(9) 0.003(10)
C02O 0.021(5) 0.022(5) 0.021(5) 0.0013(14) 0.0023(14) 0.0032(15)
C02P 0.050(11) 0.032(9) 0.034(9) 0.006(8) -0.002(8) -0.007(8)
C02Q 0.040(14) 0.028(11) 0.052(15) 0.016(10) -0.010(12) -0.004(10)
C02R 0.023(11) 0.028(13) 0.017(10) 0.006(9) 0.003(9) 0.011(10)
C02S 0.041(13) 0.039(12) 0.026(9) 0.000(8) 0.015(9) -0.017(10)
C02T 0.039(14) 0.062(17) 0.035(12) -0.001(12) 0.002(11) -0.032(13)
C02W 0.061(16) 0.021(10) 0.025(11) -0.003(8) 0.026(11) 0.000(10)
C28 0.026(12) 0.063(18) 0.027(11) 0.007(11) 0.006(9) -0.001(12)
C02X 0.064(17) 0.029(11) 0.022(10) 0.009(9) 0.020(11) 0.009(11)
C02Y 0.049(14) 0.020(11) 0.014(10) -0.001(8) -0.013(9) -0.001(10)
C0AA 0.022(11) 0.037(11) 0.017(10) 0.003(8) 0.004(8) 0.008(9)
C31 0.023(11) 0.029(11) 0.026(9) 0.007(8) 0.006(8) 0.001(9)
C36 0.030(9) 0.037(10) 0.019(8) 0.003(8) 0.004(7) -0.009(8)
C37 0.045(15) 0.048(13) 0.020(10) -0.009(10) 0.008(10) -0.017(12)
C38 0.022(11) 0.031(10) 0.031(11) 0.004(8) 0.013(9) 0.016(9)
C39 0.049(16) 0.041(15) 0.033(13) -0.002(11) 0.007(12) 0.025(13)
C40 0.054(15) 0.026(11) 0.032(11) 0.004(9) 0.017(10) 0.006(10)
C41 0.029(13) 0.058(19) 0.028(13) 0.004(12) -0.009(11) -0.008(13)
C43 0.040(14) 0.057(17) 0.022(12) 0.010(11) -0.001(10) 0.000(13)
C46 0.056(16) 0.057(17) 0.013(10) 0.003(10) -0.005(10) -0.034(13)
W001 0.0309(5) 0.0300(5) 0.0163(4) 0.0010(3) 0.0053(3) 0.0071(4)
W002 0.0335(5) 0.0268(5) 0.0213(4) -0.0006(4) 0.0085(4) 0.0062(4)
W003 0.0261(5) 0.0308(5) 0.0332(5) 0.0061(4) 0.0111(4) -0.0008(4)
W004 0.0419(6) 0.0265(5) 0.0229(5) 0.0090(4) 0.0032(4) 0.0038(4)
W005 0.0295(5) 0.0314(5) 0.0206(4) -0.0029(4) -0.0014(4) 0.0035(4)
W006 0.0307(5) 0.0291(5) 0.0176(4) -0.0002(4) 0.0011(4) 0.0011(4)
W007 0.0247(5) 0.0509(6) 0.0246(5) 0.0069(4) 0.0024(4) 0.0136(5)
W008 0.0354(5) 0.0272(5) 0.0236(5) 0.0108(4) 0.0017(4) 0.0026(4)
W009 0.0314(5) 0.0298(5) 0.0161(4) 0.0029(4) 0.0071(4) 0.0071(4)
W00A 0.0244(5) 0.0327(5) 0.0374(5) 0.0066(4) 0.0102(4) -0.0002(4)
W00B 0.0351(5) 0.0270(5) 0.0215(4) -0.0012(4) 0.0089(4) 0.0065(4)
W00C 0.0256(5) 0.0520(7) 0.0240(5) 0.0083(4) 0.0019(4) 0.0151(5)
Ge00 0.0153(7) 0.0158(7) 0.0128(6) 0.0039(6) 0.0023(5) 0.0028(6)
O1 0.043(10) 0.027(9) 0.052(10) 0.001(8) 0.002(8) 0.014(8)
O00G 0.051(10) 0.056(10) 0.031(8) 0.016(7) 0.026(7) 0.023(9)
O16 0.044(10) 0.052(11) 0.031(8) -0.003(7) -0.010(7) -0.031(8)
O00H 0.034(8) 0.052(10) 0.031(8) 0.023(7) 0.013(7) 0.010(7)
O00I 0.058(11) 0.056(11) 0.019(7) -0.003(7) 0.011(7) 0.017(9)
O00K 0.044(9) 0.034(8) 0.018(7) -0.003(6) 0.005(6) 0.016(7)
O19 0.052(11) 0.076(13) 0.026(8) 0.016(8) -0.001(7) 0.009(10)
O00L 0.033(8) 0.051(10) 0.038(9) 0.017(8) 0.019(7) 0.013(7)
O00N 0.040(9) 0.032(8) 0.041(9) -0.006(7) -0.012(7) 0.007(7)
O00O 0.056(11) 0.054(11) 0.024(8) 0.009(7) 0.004(7) -0.005(9)
O00P 0.038(9) 0.053(10) 0.017(7) 0.005(7) 0.003(6) 0.001(8)
O00Q 0.046(9) 0.023(8) 0.030(8) -0.010(6) -0.006(7) 0.012(7)
O24 0.030(7) 0.050(9) 0.017(6) 0.013(6) 0.003(5) 0.015(7)
O00R 0.026(8) 0.032(9) 0.047(9) 0.018(7) 0.002(7) 0.009(7)
O25 0.045(10) 0.082(14) 0.032(9) 0.008(9) 0.015(8) 0.033(10)
O00S 0.020(7) 0.046(10) 0.041(9) 0.016(7) 0.014(6) 0.009(7)
O00T 0.037(8) 0.024(7) 0.012(6) 0.004(5) 0.011(5) 0.005(6)
O00U 0.038(9) 0.042(10) 0.044(9) 0.004(7) -0.008(7) 0.016(8)
O00W 0.024(8) 0.055(11) 0.047(10) 0.013(8) -0.006(7) 0.014(8)
O00X 0.045(10) 0.039(9) 0.045(9) 0.016(7) 0.025(8) 0.024(8)
O30 0.050(10) 0.046(10) 0.029(8) 0.008(7) 0.012(7) 0.016(8)
O00Z 0.077(13) 0.046(11) 0.022(8) 0.010(8) -0.019(8) 0.015(10)
O011 0.065(12) 0.048(10) 0.033(8) 0.003(7) 0.017(8) 0.030(9)
O016 0.027(8) 0.058(10) 0.017(7) 0.006(7) 0.009(6) 0.006(7)
O018 0.026(7) 0.038(8) 0.028(7) 0.017(6) 0.006(6) 0.003(6)
O019 0.047(10) 0.037(10) 0.052(11) 0.008(8) 0.023(8) 0.005(8)
O01A 0.038(9) 0.037(9) 0.029(8) -0.001(7) 0.000(7) -0.004(7)
O01C 0.035(9) 0.043(10) 0.059(11) 0.014(8) 0.008(8) -0.001(8)
O01D 0.043(9) 0.056(11) 0.026(7) 0.000(7) 0.013(7) -0.016(8)
O01G 0.029(8) 0.048(10) 0.022(7) -0.002(7) 0.003(6) -0.001(7)
O01H 0.053(10) 0.030(9) 0.035(9) -0.012(7) -0.003(7) 0.012(8)
O01L 0.032(8) 0.047(10) 0.043(9) 0.025(8) 0.017(7) 0.016(7)
O01N 0.045(10) 0.080(13) 0.023(8) 0.023(8) 0.004(7) 0.022(9)
O01P 0.081(14) 0.027(10) 0.039(10) 0.020(8) 0.006(9) 0.012(10)
O01S 0.047(10) 0.030(9) 0.051(10) -0.003(8) -0.018(8) 0.013(8)
O01U 0.035(9) 0.052(11) 0.050(10) 0.004(8) 0.034(8) -0.004(8)
O022 0.044(10) 0.053(11) 0.050(10) -0.007(8) 0.003(8) 0.014(8)
O02E 0.041(10) 0.046(11) 0.053(11) 0.005(8) -0.002(8) -0.015(8)
O02M 0.078(14) 0.090(15) 0.029(9) 0.032(9) 0.033(9) 0.050(12)
O032 0.032(8) 0.042(9) 0.023(7) -0.005(6) 0.007(6) 0.001(7)
O02Z 0.074(6) 0.072(6) 0.072(6) 0.005(3) 0.011(3) 0.013(3)

loop_
_atom_type_symbol
_atom_type_description
_atom_type_scat_dispersion_real
_atom_type_scat_dispersion_imag
_atom_type_scat_source
C C 0.0033 0.0016 'International Tables Vol C Tables 4.2.6.8 and 6.1.1.4'
H H 0.0000 0.0000 'International Tables Vol C Tables 4.2.6.8 and 6.1.1.4'
Co Co 0.3494 0.9721 'International Tables Vol C Tables 4.2.6.8 and 6.1.1.4'
Ge Ge 0.1547 1.8001 'International Tables Vol C Tables 4.2.6.8 and 6.1.1.4'
N N 0.0061 0.0033 'International Tables Vol C Tables 4.2.6.8 and 6.1.1.4'
O O 0.0106 0.0060 'International Tables Vol C Tables 4.2.6.8 and 6.1.1.4'
W W -0.8490 6.8722 'International Tables Vol C Tables 4.2.6.8 and 6.1.1.4'

loop_
_geom_angle_atom_site_label_1
_geom_angle_atom_site_label_2
_geom_angle_atom_site_label_3
_geom_angle
_geom_angle_site_symmetry_1
_geom_angle_site_symmetry_3
_geom_angle_publ_flag
O00M Co1 O00Y 92.2(7) . . ?
O00M Co1 O014 89.3(8) . . ?
O00M Co1 O01R 179.3(10) . . ?
O013 Co1 O00M 91.6(8) . . ?
O013 Co1 O00Y 88.6(8) . . ?
O013 Co1 O014 178.9(10) . . ?
O013 Co1 O01J 93.2(8) . 1_435 ?
O013 Co1 O01R 88.8(8) . . ?
O014 Co1 O00Y 90.7(8) . . ?
O01J Co1 O00M 86.6(7) 1_435 . ?
O01J Co1 O00Y 177.8(8) 1_435 . ?
O01J Co1 O014 87.6(8) 1_435 . ?
O01J Co1 O01R 92.8(7) 1_435 . ?
O01R Co1 O00Y 88.4(7) . . ?
O01R Co1 O014 90.3(8) . . ?
O01B Co00 O010 179.3(8) . . ?
O01I Co00 O010 92.6(6) . . ?
O01I Co00 O01B 87.9(6) . . ?
O01I Co00 O01K 177.9(8) . . ?
O01I Co00 O01Y 89.8(6) . . ?
O01K Co00 O010 89.4(6) . . ?
O01K Co00 O01B 90.1(6) . . ?
O01K Co00 O01Y 90.7(6) . . ?
O01Y Co00 O010 92.4(6) . . ?
O01Y Co00 O01B 87.2(6) . . ?
O026 Co00 O010 88.0(6) . . ?
O026 Co00 O01B 92.4(6) . . ?
O026 Co00 O01I 91.0(7) . . ?
O026 Co00 O01K 88.5(7) . . ?
O026 Co00 O01Y 179.1(9) . . ?
Co1 O00M H00A 110.5 . . ?
Co1 O00M H00B 110.9 . . ?
H00A O00M H00B 103.3 . . ?
N01F O00Y Co1 127.8(13) . . ?
N017 O010 Co00 131.0(12) . . ?
Co1 O013 H01A 110.1 . . ?
Co1 O013 H01B 109.9 . . ?
H01A O013 H01B 103.7 . . ?
Co1 O014 H01C 127.6 . . ?
Co1 O014 H01D 126.9 . . ?
H01C O014 H01D 104.5 . . ?
N02G O01B Co00 132.2(12) . . ?
Co00 O01I H01E 112.8 . . ?
Co00 O01I H01F 113.9 . . ?
H01E O01I H01F 100.4 . . ?
N027 O01J Co1 126.3(14) . 1_675 ?
Co00 O01K H01G 110.5 . . ?
Co00 O01K H01H 110.4 . . ?
H01G O01K H01H 103.5 . . ?
Co1 O01R H01I 115.7 . . ?
Co1 O01R H01J 112.8 . . ?
H01I O01R H01J 98.5 . . ?
N01V O01Y Co00 131.5(13) . . ?
N029 O026 Co00 135.0(14) . . ?
C02C N015 O00J 118.8(18) . . ?
C02N N015 O00J 117.7(19) . . ?
C02N N015 C02C 123(2) . . ?
O010 N017 C02P 113.8(18) . . ?
C020 N017 O010 124.5(18) . . ?
C020 N017 C02P 122(2) . . ?
O00Y N01F C02X 121(2) . . ?
O00Y N01F C37 122.8(19) . . ?
C37 N01F C02X 116(2) . . ?
O01Y N01V C02K 117(2) . . ?
C02F N01V O01Y 122.7(18) . . ?
C02F N01V C02K 120.2(19) . . ?
O01M N021 C00V 121.1(19) . . ?
O01M N021 C41 117.7(18) . . ?
C00V N021 C41 121.2(19) . . ?
O01J N027 C024 120(2) . . ?
C01Z N027 O01J 120(2) . . ?
C01Z N027 C024 119(2) . . ?
O026 N029 C36 117.6(19) . . ?
O026 N029 C40 121.3(19) . . ?
C36 N029 C40 120.9(19) . . ?
O01B N02G C43 122(2) . . ?
O01B N02G C46 121.0(19) . . ?
C43 N02G C46 117(2) . . ?
N021 C00V H00V 120.4 . . ?
N021 C00V C01W 119(2) . . ?
C01W C00V H00V 120.4 . . ?
C02I C01E C02S 124(2) . . ?
C02I C01E C28 115(2) . . ?
C28 C01E C02S 121(2) . . ?
C02P C01O H01O 118.0 . . ?
C0AA C01O H01O 118.0 . . ?
C0AA C01O C02P 124(2) . . ?
C02B C01Q C02D 119(2) . . ?
C39 C01Q C02B 121(2) . . ?
C39 C01Q C02D 120(2) . . ?
C02X C01T H01T 117.7 . . ?
C02X C01T C38 125(2) . . ?
C38 C01T H01T 117.7 . . ?
C00V C01W H01W 120.7 . . ?
C02R C01W C00V 119(2) . . ?
C02R C01W H01W 120.7 . . ?
N027 C01Z H01Z 119.3 . . ?
N027 C01Z C39 121(2) . . ?
C39 C01Z H01Z 119.3 . . ?
N017 C020 H020 118.7 . . ?
N017 C020 C02Q 123(2) . . ?
C02Q C020 H020 118.7 . . ?
C02R C023 H023 118.4 . . ?
C41 C023 H023 118.4 . . ?
C41 C023 C02R 123(2) . . ?
N027 C024 H024 119.4 . . ?
N027 C024 C02B 121(2) . . ?
C02B C024 H024 119.4 . . ?
C02O C025 H025 119.3 . . ?
C40 C025 H025 119.3 . . ?
C40 C025 C02O 121(2) . . ?
C02O C028 H028 118.4 . . ?
C02O C028 C36 123(2) . . ?
C36 C028 H028 118.4 . . ?
C01Q C02B H02B 121.0 . . ?
C024 C02B C01Q 118(2) . . ?
C024 C02B H02B 121.0 . . ?
N015 C02C H02C 120.6 . . ?
N015 C02C C02I 119(2) . . ?
C02I C02C H02C 120.6 . . ?
C02L C02D C01Q 119(2) . . ?
C02Y C02D C01Q 123(2) . . ?
C02Y C02D C02L 118(2) . . ?
N01V C02F H02F 120.7 . . ?
N01V C02F C31 119(2) . . ?
C31 C02F H02F 120.7 . . ?
C01E C02I H02I 118.7 . . ?
C02C C02I C01E 123(2) . . ?
C02C C02I H02I 118.7 . . ?
N01V C02K H02K 117.2 . . ?
C02T C02K N01V 126(3) . . ?
C02T C02K H02K 117.2 . . ?
C02D C02L H02L 121.3 . . ?
C46 C02L C02D 117(2) . . ?
C46 C02L H02L 121.3 . . ?
N015 C02N H02N 119.7 . . ?
N015 C02N C28 121(2) . . ?
C28 C02N H02N 119.7 . . ?
C025 C02O C02R 122(2) . . ?
C028 C02O C025 115.8(19) . . ?
C028 C02O C02R 122(2) . . ?
N017 C02P C01O 117(2) . . ?
N017 C02P H02P 121.7 . . ?
C01O C02P H02P 121.7 . . ?
C020 C02Q H02Q 119.3 . . ?
C020 C02Q C0AA 121(2) . . ?
C0AA C02Q H02Q 119.3 . . ?
C01W C02R C02O 118.8(19) . . ?
C023 C02R C01W 120(2) . . ?
C023 C02R C02O 121(2) . . ?
C02T C02S C01E 121(2) . . ?
C31 C02S C01E 122(2) . . ?
C31 C02S C02T 117(2) . . ?
C02K C02T C02S 117(2) . . ?
C02K C02T H02T 121.6 . . ?
C02S C02T H02T 121.6 . . ?
C37 C02W H02W 118.3 . . ?
C37 C02W C38 123(2) . . ?
C38 C02W H02W 118.3 . . ?
C01E C28 H28 120.2 . . ?
C02N C28 C01E 120(2) . . ?
C02N C28 H28 120.2 . . ?
N01F C02X H02X 119.3 . . ?
C01T C02X N01F 121(2) . . ?
C01T C02X H02X 119.3 . . ?
C02D C02Y H02Y 119.7 . . ?
C02D C02Y C43 121(2) . . ?
C43 C02Y H02Y 119.7 . . ?
C01O C0AA C02Q 114(2) . . ?
C01O C0AA C38 123(2) . . ?
C38 C0AA C02Q 123(2) . . ?
C02F C31 H31 119.1 . . ?
C02S C31 C02F 122(2) . . ?
C02S C31 H31 119.1 . . ?
N029 C36 C028 118(2) . . ?
N029 C36 H36 120.8 . . ?
C028 C36 H36 120.8 . . ?
N01F C37 H37 118.2 . . ?
C02W C37 N01F 124(2) . . ?
C02W C37 H37 118.2 . . ?
C02W C38 C01T 111(2) . . ?
C0AA C38 C01T 122(2) . . ?
C0AA C38 C02W 127(2) . . ?
C01Q C39 C01Z 119(2) . . ?
C01Q C39 H39 120.7 . . ?
C01Z C39 H39 120.7 . . ?
N029 C40 H40 119.9 . . ?
C025 C40 N029 120(2) . . ?
C025 C40 H40 119.9 . . ?
N021 C41 H41 121.0 . . ?
C023 C41 N021 118(2) . . ?
C023 C41 H41 121.0 . . ?
N02G C43 C02Y 121(2) . . ?
N02G C43 H43 119.5 . . ?
C02Y C43 H43 119.5 . . ?
N02G C46 H46 117.1 . . ?
C02L C46 N02G 126(2) . . ?
C02L C46 H46 117.1 . . ?
O00H W001 O00L 85.3(7) . . ?
O00H W001 O00U 93.3(7) . . ?
O00H W001 O022 158.1(7) . . ?
O00H W001 O032 88.2(6) . . ?
O00L W001 O032 85.2(6) . . ?
O00U W001 O00L 158.4(6) . . ?
O00U W001 O022 89.3(7) . . ?
O00U W001 O032 73.2(6) . . ?
O01N W001 O00H 105.3(8) . . ?
O01N W001 O00L 104.1(8) . . ?
O01N W001 O00U 97.1(8) . . ?
O01N W001 O022 95.9(8) . . ?
O01N W001 O032 164.0(8) . . ?
O022 W001 O00L 84.4(7) . . ?
O022 W001 O032 71.8(6) . . ?
O00L W002 O24 89.2(6) . . ?
O00L W002 O00R 86.0(6) . . ?
O00L W002 O01A 159.4(6) . . ?
O00L W002 O01D 94.4(7) . . ?
O00R W002 O24 86.1(6) . . ?
O00R W002 O01A 84.6(6) . . ?
O019 W002 O00L 102.8(8) . . ?
O019 W002 O24 166.7(7) . . ?
O019 W002 O00R 100.2(8) . . ?
O019 W002 O01A 96.9(7) . . ?
O019 W002 O01D 100.1(8) . . ?
O01A W002 O24 71.9(5) . . ?
O01D W002 O24 73.0(6) . . ?
O01D W002 O00R 159.1(7) . . ?
O01D W002 O01A 87.9(6) . . ?
O00G W003 O00K 86.9(6) . . ?
O00G W003 O01H 154.9(7) . . ?
O00G W003 O022 91.2(7) . . ?
O00G W003 O032 86.3(6) . . ?
O00K W003 O01H 84.9(6) . . ?
O00K W003 O022 155.1(7) . . ?
O00K W003 O032 84.7(6) . . ?
O01H W003 O032 69.4(6) . . ?
O01U W003 O00G 105.5(8) . . ?
O01U W003 O00K 103.9(8) . . ?
O01U W003 O01H 99.5(8) . . ?
O01U W003 O022 100.5(8) . . ?
O01U W003 O032 165.6(7) . . ?
O022 W003 O01H 86.5(6) . . ?
O022 W003 O032 70.4(6) . . ?
O00P W004 O00U 158.6(6) . . ?
O00P W004 O016 87.6(6) . . ?
O00P W004 O01H 92.8(6) . . ?
O00P W004 O032 89.1(6) . . ?
O00U W004 O032 70.3(5) . . ?
O016 W004 O00U 84.9(6) . . ?
O016 W004 O032 84.5(6) . . ?
O01H W004 O00U 86.1(6) . . ?
O01H W004 O016 155.8(6) . . ?
O01H W004 O032 71.3(6) . . ?
O01P W004 O00P 105.1(8) . . ?
O01P W004 O00U 96.2(8) . . ?
O01P W004 O016 107.3(9) . . ?
O01P W004 O01H 96.0(9) . . ?
O01P W004 O032 161.6(8) . . ?
O16 W005 O00H 101.6(7) . . ?
O16 W005 O00R 103.3(8) . . ?
O16 W005 O30 97.6(8) . . ?
O16 W005 O011 99.1(8) . . ?
O16 W005 O018 165.8(7) . . ?
O00H W005 O30 85.8(7) . . ?
O00H W005 O018 87.4(6) . . ?
O00R W005 O00H 85.3(6) . . ?
O00R W005 O30 158.5(7) . . ?
O00R W005 O011 93.6(7) . . ?
O00R W005 O018 88.2(6) . . ?
O30 W005 O018 71.9(5) . . ?
O011 W005 O00H 158.9(7) . . ?
O011 W005 O30 87.8(6) . . ?
O011 W005 O018 71.5(6) . . ?
O00I W006 O00T 84.7(6) . . ?
O00I W006 O01L 84.3(6) . . ?
O00K W006 O00I 87.1(6) . . ?
O00K W006 O00T 86.5(5) . . ?
O00K W006 O01C 91.4(7) . . ?
O00K W006 O01L 157.0(7) . . ?
O19 W006 O00I 103.8(8) . . ?
O19 W006 O00K 104.0(7) . . ?
O19 W006 O00T 166.6(7) . . ?
O19 W006 O01C 99.5(8) . . ?
O19 W006 O01L 98.7(7) . . ?
O01C W006 O00I 156.3(7) . . ?
O01C W006 O00T 71.6(6) . . ?
O01C W006 O01L 88.0(6) . . ?
O01L W006 O00T 71.5(5) . . ?
O00G W007 O24 82.9(6) . . ?
O00G W007 O01D 85.0(7) . . ?
O00G W007 O01G 154.9(6) . . ?
O00I W007 O00G 87.5(7) . . ?
O00I W007 O24 86.7(6) . . ?
O00I W007 O01D 156.3(7) . . ?
O00I W007 O01G 92.1(7) . . ?
O00W W007 O00G 106.0(8) . . ?
O00W W007 O00I 105.2(8) . . ?
O00W W007 O24 165.1(8) . . ?
O00W W007 O01D 98.4(8) . . ?
O00W W007 O01G 98.4(8) . . ?
O01D W007 O24 70.1(6) . . ?
O01G W007 O24 72.0(5) . . ?
O01G W007 O01D 85.3(6) . . ?
O00Q W008 O24 86.1(6) . . ?
O00Q W008 O01G 88.2(6) . . ?
O00Q W008 O01S 85.9(6) . . ?
O00Z W008 O00Q 104.9(8) . . ?
O00Z W008 O24 165.1(8) . . ?
O00Z W008 O01A 96.6(8) . . ?
O00Z W008 O01G 98.3(8) . . ?
O00Z W008 O01S 103.3(9) . . ?
O01A W008 O00Q 158.5(6) . . ?
O01A W008 O24 72.6(6) . . ?
O01A W008 O01G 87.7(6) . . ?
O01A W008 O01S 90.2(7) . . ?
O01G W008 O24 71.5(5) . . ?
O01S W008 O24 87.3(6) . . ?
O01S W008 O01G 158.4(6) . . ?
O00N W009 O00T 84.6(6) . . ?
O00Q W009 O00N 85.0(6) . . ?
O00Q W009 O00S 156.1(6) . . ?
O00Q W009 O00T 86.4(6) . . ?
O00Q W009 O01L 91.5(7) . . ?
O00S W009 O00N 85.7(6) . . ?
O00S W009 O00T 70.8(5) . . ?
O01L W009 O00N 157.1(6) . . ?
O01L W009 O00S 88.5(6) . . ?
O01L W009 O00T 72.6(5) . . ?
O02M W009 O00N 104.7(9) . . ?
O02M W009 O00Q 105.4(8) . . ?
O02M W009 O00S 98.2(8) . . ?
O02M W009 O00T 165.3(9) . . ?
O02M W009 O01L 98.1(9) . . ?
O00N W00A O00X 92.5(7) . . ?
O00N W00A O011 157.7(7) . . ?
O00N W00A O018 89.1(6) . . ?
O00N W00A O01S 87.2(7) . . ?
O00X W00A O011 86.1(7) . . ?
O00X W00A O018 71.3(5) . . ?
O011 W00A O018 69.3(6) . . ?
O01S W00A O00X 156.3(7) . . ?
O01S W00A O011 85.3(6) . . ?
O01S W00A O018 85.0(6) . . ?
O02E W00A O00N 104.6(8) . . ?
O02E W00A O00X 101.0(8) . . ?
O02E W00A O011 97.5(8) . . ?
O02E W00A O018 164.8(7) . . ?
O02E W00A O01S 102.0(8) . . ?
O1 W00B O00O 106.0(8) . . ?
O1 W00B O00P 104.5(8) . . ?
O1 W00B O00S 98.1(8) . . ?
O1 W00B O00T 163.7(7) . . ?
O1 W00B O01C 96.8(8) . . ?
O00O W00B O00P 86.5(6) . . ?
O00O W00B O00S 92.4(6) . . ?
O00O W00B O00T 87.4(6) . . ?
O00O W00B O01C 157.0(7) . . ?
O00P W00B O00T 85.2(5) . . ?
O00P W00B O01C 85.3(7) . . ?
O00S W00B O00P 156.8(6) . . ?
O00S W00B O00T 71.6(5) . . ?
O00S W00B O01C 86.8(6) . . ?
O01C W00B O00T 70.6(6) . . ?
O00O W00C O00X 85.1(7) . . ?
O00O W00C O30 155.2(7) . . ?
O00O W00C O018 85.1(6) . . ?
O25 W00C O00O 103.8(8) . . ?
O25 W00C O00X 101.7(8) . . ?
O25 W00C O30 100.9(8) . . ?
O25 W00C O016 103.5(8) . . ?
O25 W00C O018 167.6(8) . . ?
O00X W00C O018 70.0(5) . . ?
O30 W00C O00X 88.8(7) . . ?
O30 W00C O018 70.3(6) . . ?
O016 W00C O00O 86.8(6) . . ?
O016 W00C O00X 154.6(6) . . ?
O016 W00C O30 88.6(6) . . ?
O016 W00C O018 85.4(5) . . ?
O24 Ge00 O018 109.1(7) . . ?
O00T Ge00 O24 109.3(6) . . ?
O00T Ge00 O018 110.2(6) . . ?
O00T Ge00 O032 111.6(6) . . ?
O032 Ge00 O24 107.6(6) . . ?
O032 Ge00 O018 109.0(6) . . ?
W003 O00G W007 151.8(8) . . ?
W001 O00H W005 151.4(8) . . ?
W007 O00I W006 150.8(9) . . ?
W006 O00K W003 150.8(8) . . ?
W002 O00L W001 150.0(8) . . ?
W00A O00N W009 151.3(9) . . ?
W00B O00O W00C 151.7(9) . . ?
W004 O00P W00B 149.9(9) . . ?
W009 O00Q W008 153.0(8) . . ?
W002 O24 W007 95.0(5) . . ?
W002 O24 W008 95.1(5) . . ?
W008 O24 W007 94.0(4) . . ?
Ge00 O24 W002 122.4(6) . . ?
Ge00 O24 W007 122.5(7) . . ?
Ge00 O24 W008 120.7(6) . . ?
W005 O00R W002 150.5(9) . . ?
W00B O00S W009 123.7(7) . . ?
W006 O00T W009 94.1(4) . . ?
W00B O00T W006 94.4(4) . . ?
W00B O00T W009 93.9(4) . . ?
Ge00 O00T W006 122.0(6) . . ?
Ge00 O00T W009 123.1(6) . . ?
Ge00 O00T W00B 121.7(6) . . ?
W001 O00U W004 121.8(8) . . ?
W00A O00X W00C 124.3(7) . . ?
W00C O30 W005 122.3(8) . . ?
W005 O011 W00A 123.0(9) . . ?
W00C O016 W004 151.1(8) . . ?
W005 O018 W00A 96.1(5) . . ?
W005 O018 W00C 95.4(5) . . ?
W00A O018 W00C 94.3(5) . . ?
Ge00 O018 W005 122.2(7) . . ?
Ge00 O018 W00A 121.2(6) . . ?
Ge00 O018 W00C 120.8(7) . . ?
W008 O01A W002 120.4(8) . . ?
W006 O01C W00B 123.5(9) . . ?
W002 O01D W007 121.9(8) . . ?
W007 O01G W008 122.4(7) . . ?
W004 O01H W003 124.6(8) . . ?
W009 O01L W006 121.7(8) . . ?
W00A O01S W008 149.6(9) . . ?
W001 O022 W003 122.8(9) . . ?
W001 O032 W003 95.0(5) . . ?
W001 O032 W004 94.8(5) . . ?
W004 O032 W003 94.6(5) . . ?
Ge00 O032 W001 124.1(7) . . ?
Ge00 O032 W003 121.2(7) . . ?
Ge00 O032 W004 120.0(7) . . ?

loop_
_geom_bond_atom_site_label_1
_geom_bond_atom_site_label_2
_geom_bond_distance
_geom_bond_site_symmetry_2
_geom_bond_publ_flag
Co1 O00M 2.082(17) . ?
Co1 O00Y 2.107(15) . ?
Co1 O013 2.028(19) . ?
Co1 O014 2.100(17) . ?
Co1 O01J 2.065(17) 1_435 ?
Co1 O01R 2.085(17) . ?
Co00 O010 2.166(13) . ?
Co00 O01B 2.145(16) . ?
Co00 O01I 2.045(16) . ?
Co00 O01K 2.090(16) . ?
Co00 O01Y 2.096(16) . ?
Co00 O026 2.025(15) . ?
O00J N015 1.36(2) . ?
O00M H00A 0.8729 . ?
O00M H00B 0.8726 . ?
O00Y N01F 1.27(2) . ?
O010 N017 1.33(2) . ?
O013 H01A 0.8636 . ?
O013 H01B 0.8638 . ?
O014 H01C 0.8499 . ?
O014 H01D 0.8499 . ?
O01B N02G 1.31(2) . ?
O01I H01E 0.9181 . ?
O01I H01F 0.9218 . ?
O01J N027 1.36(3) . ?
O01K H01G 0.8671 . ?
O01K H01H 0.8673 . ?
O01M N021 1.30(2) . ?
O01R H01I 0.9431 . ?
O01R H01J 0.9307 . ?
O01Y N01V 1.31(2) . ?
O026 N029 1.32(2) . ?
N015 C02C 1.33(3) . ?
N015 C02N 1.27(3) . ?
N017 C020 1.29(3) . ?
N017 C02P 1.37(3) . ?
N01F C02X 1.39(3) . ?
N01F C37 1.35(3) . ?
N01V C02F 1.30(3) . ?
N01V C02K 1.31(3) . ?
N021 C00V 1.38(3) . ?
N021 C41 1.41(3) . ?
N027 C01Z 1.34(3) . ?
N027 C024 1.36(3) . ?
N029 C36 1.34(3) . ?
N029 C40 1.38(3) . ?
N02G C43 1.31(3) . ?
N02G C46 1.33(3) . ?
C00V H00V 0.9300 . ?
C00V C01W 1.42(3) . ?
C01E C02I 1.37(3) . ?
C01E C02S 1.49(3) . ?
C01E C28 1.42(3) . ?
C01O H01O 0.9300 . ?
C01O C02P 1.44(3) . ?
C01O C0AA 1.37(3) . ?
C01Q C02B 1.40(3) . ?
C01Q C02D 1.57(3) . ?
C01Q C39 1.34(3) . ?
C01T H01T 0.9300 . ?
C01T C02X 1.31(3) . ?
C01T C38 1.44(3) . ?
C01W H01W 0.9300 . ?
C01W C02R 1.40(3) . ?
C01Z H01Z 0.9300 . ?
C01Z C39 1.40(3) . ?
C020 H020 0.9300 . ?
C020 C02Q 1.38(3) . ?
C023 H023 0.9300 . ?
C023 C02R 1.36(3) . ?
C023 C41 1.36(3) . ?
C024 H024 0.9300 . ?
C024 C02B 1.37(4) . ?
C025 H025 0.9300 . ?
C025 C02O 1.42(3) . ?
C025 C40 1.36(3) . ?
C028 H028 0.9300 . ?
C028 C02O 1.36(3) . ?
C028 C36 1.42(3) . ?
C02B H02B 0.9300 . ?
C02C H02C 0.9300 . ?
C02C C02I 1.36(3) . ?
C02D C02L 1.41(3) . ?
C02D C02Y 1.31(3) . ?
C02F H02F 0.9300 . ?
C02F C31 1.40(3) . ?
C02I H02I 0.9300 . ?
C02K H02K 0.9300 . ?
C02K C02T 1.31(4) . ?
C02L H02L 0.9300 . ?
C02L C46 1.32(4) . ?
C02N H02N 0.9300 . ?
C02N C28 1.39(3) . ?
C02O C02R 1.45(3) . ?
C02P H02P 0.9300 . ?
C02Q H02Q 0.9300 . ?
C02Q C0AA 1.44(3) . ?
C02S C02T 1.44(3) . ?
C02S C31 1.34(3) . ?
C02T H02T 0.9300 . ?
C02W H02W 0.9300 . ?
C02W C37 1.32(3) . ?
C02W C38 1.41(3) . ?
C28 H28 0.9300 . ?
C02X H02X 0.9300 . ?
C02Y H02Y 0.9300 . ?
C02Y C43 1.41(3) . ?
C0AA C38 1.39(3) . ?
C31 H31 0.9300 . ?
C36 H36 0.9300 . ?
C37 H37 0.9300 . ?
C39 H39 0.9300 . ?
C40 H40 0.9300 . ?
C41 H41 0.9300 . ?
C43 H43 0.9300 . ?
C46 H46 0.9300 . ?
W001 O00H 1.861(16) . ?
W001 O00L 1.943(15) . ?
W001 O00U 1.867(15) . ?
W001 O01N 1.687(16) . ?
W001 O022 1.926(18) . ?
W001 O032 2.284(12) . ?
W002 O00L 1.862(15) . ?
W002 O24 2.272(13) . ?
W002 O00R 1.930(14) . ?
W002 O019 1.715(18) . ?
W002 O01A 2.008(15) . ?
W002 O01D 1.887(15) . ?
W003 O00G 1.876(16) . ?
W003 O00K 1.918(13) . ?
W003 O01H 1.978(15) . ?
W003 O01U 1.694(16) . ?
W003 O022 1.948(16) . ?
W003 O032 2.327(14) . ?
W004 O00P 1.846(13) . ?
W004 O00U 2.004(16) . ?
W004 O016 1.927(14) . ?
W004 O01H 1.874(16) . ?
W004 O01P 1.697(16) . ?
W004 O032 2.313(14) . ?
W005 O16 1.718(15) . ?
W005 O00H 1.923(15) . ?
W005 O00R 1.872(14) . ?
W005 O30 1.942(15) . ?
W005 O011 1.892(16) . ?
W005 O018 2.261(14) . ?
W006 O00I 1.962(16) . ?
W006 O00K 1.881(14) . ?
W006 O19 1.696(18) . ?
W006 O00T 2.322(13) . ?
W006 O01C 1.901(16) . ?
W006 O01L 1.990(14) . ?
W007 O00G 1.917(15) . ?
W007 O00I 1.823(15) . ?
W007 O24 2.326(13) . ?
W007 O00W 1.683(15) . ?
W007 O01D 1.990(15) . ?
W007 O01G 1.922(14) . ?
W008 O00Q 1.901(13) . ?
W008 O24 2.321(13) . ?
W008 O00Z 1.705(18) . ?
W008 O01A 1.896(14) . ?
W008 O01G 1.956(14) . ?
W008 O01S 1.931(15) . ?
W009 O00N 1.965(15) . ?
W009 O00Q 1.865(14) . ?
W009 O00S 1.943(15) . ?
W009 O00T 2.334(11) . ?
W009 O01L 1.913(16) . ?
W009 O02M 1.680(15) . ?
W00A O00N 1.828(15) . ?
W00A O00X 1.905(14) . ?
W00A O011 1.970(15) . ?
W00A O018 2.301(12) . ?
W00A O01S 1.890(15) . ?
W00A O02E 1.705(18) . ?
W00B O1 1.685(17) . ?
W00B O00O 1.878(16) . ?
W00B O00P 1.948(14) . ?
W00B O00S 1.916(14) . ?
W00B O00T 2.320(12) . ?
W00B O01C 1.965(17) . ?
W00C O00O 1.912(16) . ?
W00C O25 1.684(17) . ?
W00C O00X 1.940(15) . ?
W00C O30 1.940(15) . ?
W00C O016 1.868(14) . ?
W00C O018 2.335(13) . ?
Ge00 O24 1.732(13) . ?
Ge00 O00T 1.691(12) . ?
Ge00 O018 1.747(13) . ?
Ge00 O032 1.720(14) . ?

loop_
_geom_torsion_atom_site_label_1
_geom_torsion_atom_site_label_2
_geom_torsion_atom_site_label_3
_geom_torsion_atom_site_label_4
_geom_torsion
_geom_torsion_site_symmetry_1
_geom_torsion_site_symmetry_2
_geom_torsion_site_symmetry_3
_geom_torsion_site_symmetry_4
_geom_torsion_publ_flag
Co1 O00Y N01F C02X 93(2) . . . . ?
Co1 O00Y N01F C37 -90(2) . . . . ?
Co1 O01J N027 C01Z -94(2) 1_675 . . . ?
Co1 O01J N027 C024 91(2) 1_675 . . . ?
Co00 O010 N017 C020 11(3) . . . . ?
Co00 O010 N017 C02P -172.4(16) . . . . ?
Co00 O01B N02G C43 -21(3) . . . . ?
Co00 O01B N02G C46 157.8(19) . . . . ?
Co00 O01Y N01V C02F -41(3) . . . . ?
Co00 O01Y N01V C02K 143(2) . . . . ?
Co00 O026 N029 C36 -143.7(19) . . . . ?
Co00 O026 N029 C40 40(3) . . . . ?
O00J N015 C02C C02I -177.6(19) . . . . ?
O00J N015 C02N C28 -177(2) . . . . ?
O00Y N01F C02X C01T 174(2) . . . . ?
O00Y N01F C37 C02W -172(2) . . . . ?
O010 N017 C020 C02Q -179(2) . . . . ?
O010 N017 C02P C01O -179.9(19) . . . . ?
O01B N02G C43 C02Y -179(2) . . . . ?
O01B N02G C46 C02L -179(3) . . . . ?
O01J N027 C01Z C39 -178(2) . . . . ?
O01J N027 C024 C02B 180(2) . . . . ?
O01M N021 C00V C01W 178(2) . . . . ?
O01M N021 C41 C023 -178(2) . . . . ?
O01Y N01V C02F C31 -175.2(19) . . . . ?
O01Y N01V C02K C02T 176(3) . . . . ?
O026 N029 C36 C028 -176(2) . . . . ?
O026 N029 C40 C025 175(2) . . . . ?
N015 C02C C02I C01E -7(3) . . . . ?
N015 C02N C28 C01E -3(4) . . . . ?
N017 C020 C02Q C0AA -2(5) . . . . ?
N01V C02F C31 C02S 0(3) . . . . ?
N01V C02K C02T C02S -1(5) . . . . ?
N021 C00V C01W C02R 0(3) . . . . ?
N027 C01Z C39 C01Q 3(4) . . . . ?
N027 C024 C02B C01Q -7(4) . . . . ?
C00V N021 C41 C023 1(4) . . . . ?
C00V C01W C02R C023 0(3) . . . . ?
C00V C01W C02R C02O 179(2) . . . . ?
C01E C02S C02T C02K -178(3) . . . . ?
C01E C02S C31 C02F 178(2) . . . . ?
C01O C0AA C38 C01T 21(3) . . . . ?
C01O C0AA C38 C02W -162(2) . . . . ?
C01Q C02D C02L C46 -178(2) . . . . ?
C01Q C02D C02Y C43 180(2) . . . . ?
C01Z N027 C024 C02B 5(4) . . . . ?
C020 N017 C02P C01O -3(4) . . . . ?
C020 C02Q C0AA C01O -2(4) . . . . ?
C020 C02Q C0AA C38 -176(2) . . . . ?
C024 N027 C01Z C39 -3(4) . . . . ?
C025 C02O C02R C01W 35(3) . . . . ?
C025 C02O C02R C023 -146(2) . . . . ?
C028 C02O C02R C01W -146(2) . . . . ?
C028 C02O C02R C023 33(3) . . . . ?
C02B C01Q C02D C02L -178(3) . . . . ?
C02B C01Q C02D C02Y 0(4) . . . . ?
C02B C01Q C39 C01Z -5(4) . . . . ?
C02C N015 C02N C28 0(4) . . . . ?
C02D C01Q C02B C024 -178(2) . . . . ?
C02D C01Q C39 C01Z 180(2) . . . . ?
C02D C02L C46 N02G -3(5) . . . . ?
C02D C02Y C43 N02G 0(4) . . . . ?
C02F N01V C02K C02T 0(4) . . . . ?
C02I C01E C02S C02T 149(3) . . . . ?
C02I C01E C02S C31 -29(4) . . . . ?
C02I C01E C28 C02N 1(4) . . . . ?
C02K N01V C02F C31 0(3) . . . . ?
C02L C02D C02Y C43 -2(4) . . . . ?
C02N N015 C02C C02I 5(3) . . . . ?
C02O C025 C40 N029 1(4) . . . . ?
C02O C028 C36 N029 -1(4) . . . . ?
C02P N017 C020 C02Q 4(4) . . . . ?
C02P C01O C0AA C02Q 4(3) . . . . ?
C02P C01O C0AA C38 177(2) . . . . ?
C02Q C0AA C38 C01T -165(2) . . . . ?
C02Q C0AA C38 C02W 11(4) . . . . ?
C02R C023 C41 N021 0(4) . . . . ?
C02S C01E C02I C02C -177(2) . . . . ?
C02S C01E C28 C02N -178(2) . . . . ?
C02T C02S C31 C02F -1(4) . . . . ?
C28 C01E C02I C02C 4(3) . . . . ?
C28 C01E C02S C02T -32(4) . . . . ?
C28 C01E C02S C31 149(3) . . . . ?
C02X N01F C37 C02W 5(4) . . . . ?
C02X C01T C38 C02W -1(3) . . . . ?
C02X C01T C38 C0AA 176(2) . . . . ?
C02Y C02D C02L C46 4(4) . . . . ?
C0AA C01O C02P N017 -1(4) . . . . ?
C31 C02S C02T C02K 1(4) . . . . ?
C36 N029 C40 C025 -1(3) . . . . ?
C36 C028 C02O C025 2(3) . . . . ?
C36 C028 C02O C02R -178(2) . . . . ?
C37 N01F C02X C01T -3(3) . . . . ?
C37 C02W C38 C01T 3(3) . . . . ?
C37 C02W C38 C0AA -174(2) . . . . ?
C38 C01T C02X N01F 2(4) . . . . ?
C38 C02W C37 N01F -5(4) . . . . ?
C39 C01Q C02B C024 7(4) . . . . ?
C39 C01Q C02D C02L -3(4) . . . . ?
C39 C01Q C02D C02Y 175(2) . . . . ?
C40 N029 C36 C028 1(3) . . . . ?
C40 C025 C02O C028 -2(3) . . . . ?
C40 C025 C02O C02R 178(2) . . . . ?
C41 N021 C00V C01W -1(3) . . . . ?
C41 C023 C02R C01W -1(4) . . . . ?
C41 C023 C02R C02O -180(2) . . . . ?
C43 N02G C46 C02L 0(4) . . . . ?
C46 N02G C43 C02Y 2(4) . . . . ?
O1 W00B O00O W00C 130(2) . . . . ?
O00G W007 O00I W006 22(2) . . . . ?
O16 W005 O00R W002 131.9(18) . . . . ?
O16 W005 O011 W00A -171.7(10) . . . . ?
O00H W001 O00U W004 86.1(10) . . . . ?
O00H W005 O00R W002 31.0(18) . . . . ?
O00H W005 O011 W00A -2(2) . . . . ?
O00I W006 O00K W003 21.9(17) . . . . ?
O00K W003 O00G W007 20(2) . . . . ?
O19 W006 O00K W003 125.5(17) . . . . ?
O00L W001 O00H W005 34(2) . . . . ?
O00L W001 O00U W004 1(2) . . . . ?
O00L W002 O01D W007 85.7(9) . . . . ?
O00N W009 O00Q W008 28(2) . . . . ?
O00N W00A O01S W008 -25.6(19) . . . . ?
O00O W00C O016 W004 20.0(18) . . . . ?
O00P W004 O01H W003 85.0(9) . . . . ?
O00P W00B O00O W00C 25.9(19) . . . . ?
O00Q W008 O01A W002 8(2) . . . . ?
O24 W002 O00L W001 -54.1(19) . . . . ?
O24 W002 O01D W007 -2.1(7) . . . . ?
O24 W007 O00I W006 -61(2) . . . . ?
O24 W008 O01A W002 0.6(7) . . . . ?
O24 Ge00 O00T W006 62.1(8) . . . . ?
O24 Ge00 O00T W009 -58.5(9) . . . . ?
O24 Ge00 O00T W00B -178.5(6) . . . . ?
O24 Ge00 O018 W005 -57.4(8) . . . . ?
O24 Ge00 O018 W00A 64.6(9) . . . . ?
O24 Ge00 O018 W00C -177.8(6) . . . . ?
O24 Ge00 O032 W001 62.8(9) . . . . ?
O24 Ge00 O032 W003 -59.5(9) . . . . ?
O24 Ge00 O032 W004 -176.8(7) . . . . ?
O00R W002 O00L W001 32.0(19) . . . . ?
O00R W002 O01D W007 -5(2) . . . . ?
O00R W005 O011 W00A 84.2(9) . . . . ?
O25 W00C O016 W004 123.5(18) . . . . ?
O00S W009 O00Q W008 -39(3) . . . . ?
O00S W00B O00O W00C -130.9(19) . . . . ?
O00T W006 O00K W003 -62.9(17) . . . . ?
O00T W009 O00Q W008 -57(2) . . . . ?
O00T W00B O00O W00C -59.4(19) . . . . ?
O00T Ge00 O24 W002 -178.4(7) . . . . ?
O00T Ge00 O24 W007 -56.6(8) . . . . ?
O00T Ge00 O24 W008 61.7(9) . . . . ?
O00T Ge00 O018 W005 -177.5(6) . . . . ?
O00T Ge00 O018 W00A -55.5(9) . . . . ?
O00T Ge00 O018 W00C 62.1(8) . . . . ?
O00T Ge00 O032 W001 -177.3(7) . . . . ?
O00T Ge00 O032 W003 60.4(9) . . . . ?
O00T Ge00 O032 W004 -56.9(9) . . . . ?
O00U W001 O00H W005 -124(2) . . . . ?
O00U W004 O00P W00B -43(3) . . . . ?
O00U W004 O01H W003 -73.6(9) . . . . ?
O00W W007 O00I W006 128(2) . . . . ?
O00X W00A O00N W009 -128.2(19) . . . . ?
O00X W00A O01S W008 64(3) . . . . ?
O00X W00C O016 W004 -51(3) . . . . ?
O30 W005 O00R W002 -35(3) . . . . ?
O30 W005 O011 W00A -74.3(9) . . . . ?
O30 W00C O016 W004 -135.6(18) . . . . ?
O00Z W008 O01A W002 -168.8(10) . . . . ?
O011 W005 O00R W002 -127.9(18) . . . . ?
O011 W00A O00N W009 -42(3) . . . . ?
O011 W00A O01S W008 133(2) . . . . ?
O016 W004 O00P W00B 26.7(17) . . . . ?
O016 W004 O01H W003 -5(2) . . . . ?
O018 W005 O00R W002 -56.6(18) . . . . ?
O018 W005 O011 W00A -2.6(8) . . . . ?
O018 W00A O00N W009 -56.9(19) . . . . ?
O018 W00A O01S W008 63.8(19) . . . . ?
O018 W00C O016 W004 -65.3(18) . . . . ?
O018 Ge00 O24 W002 61.0(9) . . . . ?
O018 Ge00 O24 W007 -177.2(6) . . . . ?
O018 Ge00 O24 W008 -58.9(9) . . . . ?
O018 Ge00 O00T W006 -178.0(6) . . . . ?
O018 Ge00 O00T W009 61.4(8) . . . . ?
O018 Ge00 O00T W00B -58.5(8) . . . . ?
O018 Ge00 O032 W001 -55.4(10) . . . . ?
O018 Ge00 O032 W003 -177.7(7) . . . . ?
O018 Ge00 O032 W004 65.0(9) . . . . ?
O019 W002 O00L W001 131.6(19) . . . . ?
O019 W002 O01D W007 -170.4(9) . . . . ?
O01A W002 O00L W001 -31(3) . . . . ?
O01A W002 O01D W007 -73.7(9) . . . . ?
O01C W006 O00K W003 -134.4(17) . . . . ?
O01C W00B O00O W00C -43(3) . . . . ?
O01D W002 O00L W001 -127.0(19) . . . . ?
O01D W007 O00I W006 -50(3) . . . . ?
O01G W007 O00I W006 -133(2) . . . . ?
O01G W008 O01A W002 -70.7(9) . . . . ?
O01H W003 O00G W007 -51(3) . . . . ?
O01H W004 O00P W00B -129.1(17) . . . . ?
O01L W006 O00K W003 -46(3) . . . . ?
O01L W009 O00Q W008 -129(2) . . . . ?
O01N W001 O00H W005 138(2) . . . . ?
O01N W001 O00U W004 -168.0(10) . . . . ?
O01P W004 O00P W00B 134.0(18) . . . . ?
O01P W004 O01H W003 -169.5(10) . . . . ?
O01S W008 O01A W002 87.8(9) . . . . ?
O01S W00A O00N W009 28.0(19) . . . . ?
O01U W003 O00G W007 124(2) . . . . ?
O022 W001 O00H W005 -28(3) . . . . ?
O022 W001 O00U W004 -72.2(10) . . . . ?
O022 W003 O00G W007 -135(2) . . . . ?
O02E W00A O00N W009 129.7(19) . . . . ?
O02E W00A O01S W008 -129.9(19) . . . . ?
O02M W009 O00Q W008 132(2) . . . . ?
O032 W001 O00H W005 -51(2) . . . . ?
O032 W001 O00U W004 -1.0(8) . . . . ?
O032 W003 O00G W007 -64(2) . . . . ?
O032 W004 O00P W00B -57.8(17) . . . . ?
O032 W004 O01H W003 -3.1(7) . . . . ?
O032 Ge00 O24 W002 -57.0(9) . . . . ?
O032 Ge00 O24 W007 64.7(8) . . . . ?
O032 Ge00 O24 W008 -177.0(7) . . . . ?
O032 Ge00 O00T W006 -56.8(9) . . . . ?
O032 Ge00 O00T W009 -177.4(7) . . . . ?
O032 Ge00 O00T W00B 62.7(9) . . . . ?
O032 Ge00 O018 W005 59.8(9) . . . . ?
O032 Ge00 O018 W00A -178.2(7) . . . . ?
O032 Ge00 O018 W00C -60.6(9) . . . . ?

loop_
_twin_individual_id
_twin_individual_mass_fraction_refined
1 0.699(15)
2 0.301(15)
